data_2218752
loop_
_publ_author_name
'Jaballah, Nejmeddine'
'Guerfel, Taha'
'Majdoub, Mustapha'

_publ_section_title
;
 2,2-Bis(3-chloromethyl-4-ethoxyphenyl)propane
;
_journal_coeditor_code KP2175
_journal_issue 7
_journal_name_full 'Acta Crystallographica Section E'
_journal_page_first o1360
_journal_paper_doi 10.1107/S1600536808018783
_journal_volume 64
_journal_year 2008
_chemical_formula_iupac 'C21 H26 Cl2 O2'
_chemical_formula_moiety 'C21 H26 Cl2 O2'
_chemical_formula_sum 'C21 H26 Cl2 O2'
_chemical_formula_weight 381.32
_chemical_name_systematic
;
2,2-Bis(3-chloromethyl-4-ethoxyphenyl)propane
;
_space_group_IT_number 15
_symmetry_cell_setting monoclinic
_symmetry_space_group_name_Hall '-C 2yc'
_symmetry_space_group_name_H-M 'C 1 2/c 1'
_cell_angle_alpha 90
_cell_angle_beta 118.82(3)
_cell_angle_gamma 90
_cell_formula_units_Z 4
_cell_length_a 13.856(5)
_cell_length_b 15.185(6)
_cell_length_c 10.999(4)
_cell_measurement_reflns_used 25
_cell_measurement_temperature 293(2)
_cell_measurement_theta_max 15.65
_cell_measurement_theta_min 11.56
_cell_volume 2027.6(14)
_computing_cell_refinement 'CAD-4 EXPRESS (Enraf--Nonius, 1994)'
_computing_data_collection 'CAD-4 EXPRESS (Enraf--Nonius, 1994)'
_computing_data_reduction 'XCAD4 (Harms & Wocadlo, 1995)'
_computing_molecular_graphics 'ORTEP-3 for Windows (Farrugia, 1997)'
_computing_publication_material 'WinGX (Farrugia, 1999)'
_computing_structure_refinement 'SHELXL97 (Sheldrick, 2008)'
_computing_structure_solution 'SHELXS97 (Sheldrick, 2008)'
_diffrn_ambient_temperature 293(2)
_diffrn_measured_fraction_theta_full 0.983
_diffrn_measured_fraction_theta_max 0.983
_diffrn_measurement_device_type 'Enraf--Nonius TurboCAD-4'
_diffrn_measurement_method 'non-profiled \w'
_diffrn_radiation_monochromator graphite
_diffrn_radiation_source 'fine-focus sealed tube'
_diffrn_radiation_type MoK\a
_diffrn_radiation_wavelength 0.71073
_diffrn_reflns_av_R_equivalents 0.0216
_diffrn_reflns_limit_h_max 17
_diffrn_reflns_limit_h_min -17
_diffrn_reflns_limit_k_max 18
_diffrn_reflns_limit_k_min -6
_diffrn_reflns_limit_l_max 13
_diffrn_reflns_limit_l_min -1
_diffrn_reflns_number 2374
_diffrn_reflns_theta_full 25.98
_diffrn_reflns_theta_max 25.98
_diffrn_reflns_theta_min 2.15
_diffrn_standards_decay_% 2
_diffrn_standards_interval_time 120
_diffrn_standards_number 2
_exptl_absorpt_coefficient_mu 0.331
_exptl_absorpt_correction_type none
_exptl_crystal_colour colourless
_exptl_crystal_density_diffrn 1.249
_exptl_crystal_density_method 'not measured'
_exptl_crystal_description prism
_exptl_crystal_F_000 808
_exptl_crystal_size_max 0.42
_exptl_crystal_size_mid 0.33
_exptl_crystal_size_min 0.21
_refine_diff_density_max 0.249
_refine_diff_density_min -0.214
_refine_ls_extinction_method none
_refine_ls_goodness_of_fit_ref 1.025
_refine_ls_hydrogen_treatment mixed
_refine_ls_matrix_type full
_refine_ls_number_parameters 166
_refine_ls_number_reflns 1960
_refine_ls_number_restraints 0
_refine_ls_restrained_S_all 1.025
_refine_ls_R_factor_gt 0.0355
_refine_ls_shift/su_max 0
_refine_ls_structure_factor_coef Fsqd
_refine_ls_weighting_details 'calc w=1/[\s^2^(Fo^2^)+(0.052P)^2^+0.7485P] where P=(Fo^2^+2Fc^2^)/3'
_refine_ls_weighting_scheme calc
_refine_ls_wR_factor_ref 0.1177
_reflns_number_gt 1173
_reflns_number_total 1960
_reflns_threshold_expression I>2\s(I)
_cod_data_source_file kp2175.cif
_cod_data_source_block I
_cod_depositor_comments
;
The following automatic conversions were performed:
'_symmetry_cell_setting' value 'Monoclinic' changed to 'monoclinic'
according to '/home/saulius/struct/CIF-dictionaries/cif_core.dic'
dictionary named 'cif_core.dic' version 2.4.1 from 2010-06-29.

Automatic conversion script
Id: cif_fix_enum 1527 2010-12-29 10:47:43Z saulius 

The following automatic conversions were performed:

'_symmetry_cell_setting' value 'Monoclinic' changed to 'monoclinic'
according to /home/saulius/struct/CIF-dictionaries/cif_core.dic
dictionary named 'cif_core.dic' version 2.4.1 from 2010-06-29.

Automatic conversion script
Id: cif_fix_values 1715 2011-07-08 13:25:40Z adriana 
;
_cod_original_cell_volume 2027.7(13)
_cod_original_sg_symbol_H-M 'C 2/c'
_cod_database_code 2218752
_cod_database_fobs_code 2218752

loop_
_symmetry_equiv_pos_as_xyz
'x, y, z'
'-x, y, -z+1/2'
'x+1/2, y+1/2, z'
'-x+1/2, y+1/2, -z+1/2'
'-x, -y, -z'
'x, -y, z-1/2'
'-x+1/2, -y+1/2, -z'
'x+1/2, -y+1/2, z-1/2'

loop_
_atom_site_type_symbol
_atom_site_label
_atom_site_fract_x
_atom_site_fract_y
_atom_site_fract_z
_atom_site_U_iso_or_equiv
_atom_site_adp_type
_atom_site_calc_flag
_atom_site_refinement_flags
_atom_site_occupancy
H HC2 0.2827(17) 0.0620(14) 1.052(2) 0.046(6) Uiso d . 1
H HC4 0.5740(19) 0.1686(14) 1.147(2) 0.050(6) Uiso d . 1
H H111 0.641(2) 0.0223(19) 1.220(3) 0.085(9) Uiso d . 1
H H211 0.6149(19) -0.0548(15) 1.306(3) 0.052(6) Uiso d . 1
H H1C7 0.124(2) 0.1193(16) 0.880(3) 0.064(8) Uiso d . 1
H HC5 0.4965(18) 0.2588(15) 0.961(2) 0.051(6) Uiso d . 1
H H311 0.5386(19) -0.0493(15) 1.142(3) 0.056(6) Uiso d . 1
H H2C7 0.126(2) 0.2044(18) 0.786(3) 0.077(8) Uiso d . 1
H H2C8 0.403(3) 0.278(2) 0.719(3) 0.102(11) Uiso d . 1
H H1C9 0.318(3) 0.390(2) 0.568(4) 0.109(13) Uiso d . 1
H H2C9 0.217(3) 0.403(3) 0.598(4) 0.128(14) Uiso d . 1
H H3C9 0.224(4) 0.315(3) 0.524(5) 0.152(17) Uiso d . 1
H H1C8 0.392(3) 0.362(2) 0.807(4) 0.107(12) Uiso d . 1
Cl Cl 0.11729(5) 0.08024(5) 0.67435(7) 0.0780(3) Uani d . 1
C C10 0.5 0.04410(18) 1.25 0.0424(7) Uani d S 1
O O1 0.28391(12) 0.26525(10) 0.77132(17) 0.0557(5) Uani d . 1
C C3 0.43999(15) 0.10349(12) 1.1219(2) 0.0360(5) Uani d . 1
C C1 0.27565(15) 0.15480(13) 0.9159(2) 0.0395(5) Uani d . 1
C C5 0.45100(18) 0.21933(13) 0.9770(2) 0.0436(5) Uani d . 1
C C2 0.32750(16) 0.10062(13) 1.0324(2) 0.0386(5) Uani d . 1
C C4 0.49939(17) 0.16456(13) 1.0907(2) 0.0420(5) Uani d . 1
C C6 0.33857(16) 0.21428(12) 0.8875(2) 0.0408(5) Uani d . 1
C C7 0.15422(18) 0.14840(18) 0.8252(3) 0.0522(6) Uani d . 1
C C11 0.5796(2) -0.01497(17) 1.2272(3) 0.0600(8) Uani d . 1
C C8 0.3483(3) 0.3195(2) 0.7315(4) 0.0752(9) Uani d . 1
C C9 0.2741(4) 0.3638(3) 0.5969(4) 0.0863(11) Uani d . 1

loop_
_atom_site_aniso_label
_atom_site_aniso_U_11
_atom_site_aniso_U_22
_atom_site_aniso_U_33
_atom_site_aniso_U_12
_atom_site_aniso_U_13
_atom_site_aniso_U_23
Cl 0.0520(4) 0.0956(5) 0.0591(5) 0.0027(3) 0.0050(3) -0.0129(4)
C10 0.0475(15) 0.0365(14) 0.0313(17) 0 0.0095(13) 0
O1 0.0532(9) 0.0566(9) 0.0505(11) 0.0097(7) 0.0195(8) 0.0228(8)
C3 0.0406(10) 0.0330(9) 0.0282(12) -0.0002(7) 0.0116(8) -0.0029(8)
C1 0.0371(10) 0.0412(10) 0.0358(12) 0.0050(8) 0.0141(9) 0.0017(9)
C5 0.0467(11) 0.0390(10) 0.0434(14) -0.0058(9) 0.0204(10) 0.0022(10)
C2 0.0382(10) 0.0382(10) 0.0367(13) -0.0020(8) 0.0159(9) -0.0001(9)
C4 0.0358(10) 0.0433(11) 0.0363(13) -0.0055(8) 0.0090(9) -0.0046(9)
C6 0.0450(11) 0.0383(10) 0.0344(13) 0.0055(8) 0.0154(9) 0.0030(9)
C7 0.0400(11) 0.0592(14) 0.0478(16) 0.0077(10) 0.0135(10) 0.0061(12)
C11 0.0727(17) 0.0472(13) 0.0393(16) 0.0191(12) 0.0104(13) -0.0055(12)
C8 0.0762(19) 0.078(2) 0.071(2) 0.0090(16) 0.0357(17) 0.0314(17)
C9 0.102(3) 0.087(2) 0.080(3) 0.027(2) 0.052(2) 0.042(2)

loop_
_atom_type_symbol
_atom_type_description
_atom_type_scat_dispersion_real
_atom_type_scat_dispersion_imag
_atom_type_scat_source
C C 0.0033 0.0016 'International Tables Vol C Tables 4.2.6.8 and 6.1.1.4'
H H 0 0 'International Tables Vol C Tables 4.2.6.8 and 6.1.1.4'
Cl Cl 0.1484 0.1585 'International Tables Vol C Tables 4.2.6.8 and 6.1.1.4'
O O 0.0106 0.006 'International Tables Vol C Tables 4.2.6.8 and 6.1.1.4'

loop_
_geom_angle_atom_site_label_1
_geom_angle_atom_site_label_2
_geom_angle_atom_site_label_3
_geom_angle_site_symmetry_1
_geom_angle_site_symmetry_3
_geom_angle
C11 C10 C11 2_657 . 108.4(3)
C11 C10 C3 2_657 2_657 107.90(14)
C11 C10 C3 . 2_657 112.29(13)
C11 C10 C3 2_657 . 112.29(13)
C11 C10 C3 . . 107.90(14)
C3 C10 C3 2_657 . 108.1(2)
C6 O1 C8 . . 117.78(18)
C2 C3 C4 . . 116.32(18)
C2 C3 C10 . . 123.99(17)
C4 C3 C10 . . 119.69(16)
C6 C1 C2 . . 119.21(18)
C6 C1 C7 . . 121.3(2)
C2 C1 C7 . . 119.5(2)
C4 C5 C6 . . 120.0(2)
C4 C5 HC5 . . 118.4(14)
C6 C5 HC5 . . 121.6(14)
C3 C2 C1 . . 122.58(19)
C3 C2 HC2 . . 119.3(13)
C1 C2 HC2 . . 118.1(13)
C5 C4 C3 . . 122.72(19)
C5 C4 HC4 . . 118.3(14)
C3 C4 HC4 . . 119.0(14)
O1 C6 C5 . . 123.96(19)
O1 C6 C1 . . 116.89(18)
C5 C6 C1 . . 119.15(19)
C1 C7 Cl . . 112.38(17)
C1 C7 H1C7 . . 107.3(15)
Cl C7 H1C7 . . 106.6(15)
C1 C7 H2C7 . . 109.6(16)
Cl C7 H2C7 . . 102.7(17)
H1C7 C7 H2C7 . . 118(2)
C10 C11 H111 . . 111.7(16)
C10 C11 H211 . . 108.1(14)
H111 C11 H211 . . 109(2)
C10 C11 H311 . . 109.7(14)
H111 C11 H311 . . 109(2)
H211 C11 H311 . . 109.5(18)
O1 C8 C9 . . 109.2(3)
O1 C8 H2C8 . . 107.3(17)
C9 C8 H2C8 . . 109.7(19)
O1 C8 H1C8 . . 110(2)
C9 C8 H1C8 . . 113(2)
H2C8 C8 H1C8 . . 108(3)
C8 C9 H1C9 . . 107(2)
C8 C9 H2C9 . . 115(2)
H1C9 C9 H2C9 . . 115(3)
C8 C9 H3C9 . . 109(2)
H1C9 C9 H3C9 . . 110(3)
H2C9 C9 H3C9 . . 101(3)

loop_
_geom_bond_atom_site_label_1
_geom_bond_atom_site_label_2
_geom_bond_site_symmetry_2
_geom_bond_distance
Cl C7 . 1.808(3)
C10 C11 2_657 1.533(3)
C10 C11 . 1.533(3)
C10 C3 2_657 1.537(3)
C10 C3 . 1.537(2)
O1 C6 . 1.368(2)
O1 C8 . 1.430(3)
C3 C2 . 1.386(3)
C3 C4 . 1.388(3)
C1 C6 . 1.392(3)
C1 C2 . 1.395(3)
C1 C7 . 1.489(3)
C5 C4 . 1.377(3)
C5 C6 . 1.387(3)
C8 C9 . 1.494(4)
C5 HC5 . 0.95(2)
C2 HC2 . 0.95(2)
C4 HC4 . 0.92(2)
C7 H1C7 . 0.99(3)
C7 H2C7 . 0.95(3)
C11 H111 . 1.06(3)
C11 H211 . 0.97(2)
C11 H311 . 0.98(3)
C8 C9 . 1.494(4)
C8 H2C8 . 1.04(3)
C8 H1C8 . 1.00(4)
C9 H1C9 . 0.91(4)
C9 H2C9 . 0.99(4)
C9 H3C9 . 1.07(5)
